data_1564320
loop_
_publ_author_name
'Xu, Zhen'
'Climent, Cl\`audia'
'Brown, Christopher M.'
'Hean, Duane'
'Bardeen, Christopher J.'
'Casanova, David'
'Wolf, Michael O.'

_publ_section_title
;
 Controlling ultralong room temperature phosphorescence in organic
 compounds with sulfur oxidation state.
;
_journal_issue 1
_journal_name_full 'Chemical science'
_journal_page_first 188
_journal_page_last 195
_journal_paper_doi 10.1039/d0sc04715e
_journal_volume 12
_journal_year 2020
_chemical_formula_moiety 'C36 H24 N2 O2 S'
_chemical_formula_sum 'C36 H24 N2 O2 S'
_chemical_formula_weight 548.63
_space_group_crystal_system monoclinic
_space_group_IT_number 15
_space_group_name_Hall '-C 2yc'
_space_group_name_H-M_alt 'C 1 2/c 1'
_atom_sites_solution_hydrogens geom
_atom_sites_solution_primary dual
_audit_creation_date 2019-10-21
_audit_creation_method
;
Olex2 1.2
(compiled 2018.05.29 svn.r3508 for OlexSys, GUI svn.r5506)
;
_audit_update_record
;
2020-08-20 deposited with the CCDC.	2020-10-14 downloaded from the CCDC.
;
_cell_angle_alpha 90
_cell_angle_beta 128.655(5)
_cell_angle_gamma 90
_cell_formula_units_Z 4
_cell_length_a 28.655(5)
_cell_length_b 5.5039(11)
_cell_length_c 20.506(4)
_cell_measurement_reflns_used 3280
_cell_measurement_temperature 100.15
_cell_measurement_theta_max 26.506
_cell_measurement_theta_min 2.856
_cell_volume 2525.6(9)
_computing_cell_refinement 'SAINT V8.38A (?, 2016)'
_computing_data_reduction 'SAINT V8.38A (?, 2016)'
_computing_molecular_graphics 'Olex2 (Dolomanov et al., 2009)'
_computing_publication_material 'Olex2 (Dolomanov et al., 2009)'
_computing_structure_refinement 'ShelXL (Sheldrick, 2015)'
_computing_structure_solution 'XT (Sheldrick, 2015)'
_diffrn_ambient_temperature 100.15
_diffrn_measured_fraction_theta_full 1.000
_diffrn_measured_fraction_theta_max 0.998
_diffrn_measurement_device_type 'Bruker APEX-II CCD'
_diffrn_measurement_method '\f and \w scans'
_diffrn_radiation_type MoK\a
_diffrn_radiation_wavelength 0.71073
_diffrn_reflns_av_R_equivalents 0.0551
_diffrn_reflns_av_unetI/netI 0.0630
_diffrn_reflns_Laue_measured_fraction_full 1.000
_diffrn_reflns_Laue_measured_fraction_max 0.998
_diffrn_reflns_limit_h_max 36
_diffrn_reflns_limit_h_min -34
_diffrn_reflns_limit_k_max 6
_diffrn_reflns_limit_k_min -6
_diffrn_reflns_limit_l_max 25
_diffrn_reflns_limit_l_min -25
_diffrn_reflns_number 9461
_diffrn_reflns_point_group_measured_fraction_full 1.000
_diffrn_reflns_point_group_measured_fraction_max 0.998
_diffrn_reflns_theta_full 25.242
_diffrn_reflns_theta_max 26.534
_diffrn_reflns_theta_min 1.820
_diffrn_standards_number 0
_exptl_absorpt_coefficient_mu 0.169
_exptl_absorpt_correction_T_max 0.7454
_exptl_absorpt_correction_T_min 0.6373
_exptl_absorpt_correction_type multi-scan
_exptl_absorpt_process_details
'SADABS-2016/2 (Bruker,2016/2) was used for absorption correction. wR2(int) was 0.1915 before and 0.0499 after correction. The Ratio of minimum to maximum transmission is 0.8550. The \l/2 correction factor is Not present.'
_exptl_crystal_colour colourless
_exptl_crystal_colour_primary colourless
_exptl_crystal_density_diffrn 1.443
_exptl_crystal_description needle
_exptl_crystal_F_000 1144
_exptl_crystal_size_max 0.309
_exptl_crystal_size_mid 0.09
_exptl_crystal_size_min 0.05
_refine_diff_density_max 0.285
_refine_diff_density_min -0.500
_refine_diff_density_rms 0.058
_refine_ls_extinction_method none
_refine_ls_goodness_of_fit_ref 1.052
_refine_ls_hydrogen_treatment constr
_refine_ls_matrix_type full
_refine_ls_number_parameters 186
_refine_ls_number_reflns 2616
_refine_ls_number_restraints 0
_refine_ls_restrained_S_all 1.052
_refine_ls_R_factor_all 0.0802
_refine_ls_R_factor_gt 0.0454
_refine_ls_shift/su_max 0.000
_refine_ls_shift/su_mean 0.000
_refine_ls_structure_factor_coef Fsqd
_refine_ls_weighting_details 'w=1/[\s^2^(Fo^2^)+(0.0413P)^2^+1.3158P] where P=(Fo^2^+2Fc^2^)/3'
_refine_ls_weighting_scheme calc
_refine_ls_wR_factor_gt 0.0920
_refine_ls_wR_factor_ref 0.1030
_reflns_Friedel_coverage 0.000
_reflns_number_gt 1834
_reflns_number_total 2616
_reflns_threshold_expression 'I > 2\s(I)'
_cod_data_source_file d0sc04715e2.cif
_cod_data_source_block mw372_0m_a
_cod_original_cell_volume 2525.6(8)
_cod_database_code 1564320
_shelx_shelxl_version_number 2017/1
_shelx_space_group_comment
;
The symmetry employed for this shelxl refinement is uniquely defined
by the following loop, which should always be used as a source of
symmetry information in preference to the above space-group names.
They are only intended as comments.
;
_shelx_estimated_absorpt_t_max 0.992
_shelx_estimated_absorpt_t_min 0.950
_olex2_refinement_description
;
1. Fixed Uiso
 At 1.2 times of:
  All C(H) groups
2.a Aromatic/amide H refined with riding coordinates:
 C2(H2), C3(H3), C4(H4), C5(H5), C8(H8), C9(H9), C10(H10), C11(H11), C14(H14),
 C15(H15), C17(H17), C18(H18)
;
_olex2_submission_special_instructions 'No special instructions were received'

loop_
_space_group_symop_operation_xyz
'x, y, z'
'-x, y, -z+1/2'
'x+1/2, y+1/2, z'
'-x+1/2, y+1/2, -z+1/2'
'-x, -y, -z'
'x, -y, z-1/2'
'-x+1/2, -y+1/2, -z'
'x+1/2, -y+1/2, z-1/2'

loop_
_atom_site_label
_atom_site_type_symbol
_atom_site_fract_x
_atom_site_fract_y
_atom_site_fract_z
_atom_site_U_iso_or_equiv
_atom_site_adp_type
_atom_site_occupancy
_atom_site_site_symmetry_order
_atom_site_calc_flag
_atom_site_refinement_flags_posn
_atom_site_refinement_flags_adp
_atom_site_refinement_flags_occupancy
_atom_site_disorder_assembly
_atom_site_disorder_group
S1 S 0.500000 -0.18239(14) 0.250000 0.0158(2) Uani 1 2 d S T P . .
O1 O 0.46025(6) -0.3146(3) 0.25685(8) 0.0214(4) Uani 1 1 d . . . . .
N1 N 0.64881(7) 0.4374(3) 0.55212(9) 0.0177(4) Uani 1 1 d . . . . .
C1 C 0.70171(9) 0.5501(4) 0.57907(11) 0.0184(5) Uani 1 1 d . . . . .
C2 C 0.74026(9) 0.4887(4) 0.56293(12) 0.0244(5) Uani 1 1 d . . . . .
H2 H 0.731854 0.356372 0.527303 0.029 Uiso 1 1 calc R . . . .
C3 C 0.79123(10) 0.6252(4) 0.60006(12) 0.0257(5) Uani 1 1 d . . . . .
H3 H 0.818478 0.585399 0.589965 0.031 Uiso 1 1 calc R . . . .
C4 C 0.80396(10) 0.8203(4) 0.65206(12) 0.0250(5) Uani 1 1 d . . . . .
H4 H 0.839171 0.913353 0.675992 0.030 Uiso 1 1 calc R . . . .
C5 C 0.76599(9) 0.8789(4) 0.66894(11) 0.0228(5) Uani 1 1 d . . . . .
H5 H 0.774615 1.011944 0.704427 0.027 Uiso 1 1 calc R . . . .
C6 C 0.71486(9) 0.7413(4) 0.63350(11) 0.0182(5) Uani 1 1 d . . . . .
C7 C 0.66844(9) 0.7422(4) 0.64134(11) 0.0168(5) Uani 1 1 d . . . . .
C8 C 0.65765(9) 0.8912(4) 0.68567(11) 0.0219(5) Uani 1 1 d . . . . .
H8 H 0.684358 1.018996 0.719907 0.026 Uiso 1 1 calc R . . . .
C9 C 0.60743(10) 0.8484(4) 0.67857(11) 0.0233(5) Uani 1 1 d . . . . .
H9 H 0.599248 0.948159 0.708150 0.028 Uiso 1 1 calc R . . . .
C10 C 0.56854(9) 0.6615(4) 0.62882(11) 0.0229(5) Uani 1 1 d . . . . .
H10 H 0.534268 0.635422 0.625332 0.027 Uiso 1 1 calc R . . . .
C11 C 0.57820(9) 0.5118(4) 0.58412(11) 0.0204(5) Uani 1 1 d . . . . .
H11 H 0.551247 0.384368 0.550029 0.024 Uiso 1 1 calc R . . . .
C12 C 0.62859(9) 0.5551(4) 0.59103(11) 0.0171(5) Uani 1 1 d . . . . .
C13 C 0.61336(8) 0.2880(4) 0.48051(11) 0.0154(5) Uani 1 1 d . . . . .
C14 C 0.58205(9) 0.0931(4) 0.47825(11) 0.0164(5) Uani 1 1 d . . . . .
H14 H 0.585388 0.053991 0.526131 0.020 Uiso 1 1 calc R . . . .
C15 C 0.54591(9) -0.0451(4) 0.40670(11) 0.0164(5) Uani 1 1 d . . . . .
H15 H 0.523591 -0.176762 0.404670 0.020 Uiso 1 1 calc R . . . .
C16 C 0.54250(9) 0.0099(4) 0.33782(11) 0.0151(5) Uani 1 1 d . . . . .
C17 C 0.57374(9) 0.2029(4) 0.33962(11) 0.0163(5) Uani 1 1 d . . . . .
H17 H 0.571297 0.238397 0.292223 0.020 Uiso 1 1 calc R . . . .
C18 C 0.60859(9) 0.3445(4) 0.41022(11) 0.0177(5) Uani 1 1 d . . . . .
H18 H 0.629361 0.480596 0.411092 0.021 Uiso 1 1 calc R . . . .

loop_
_atom_site_aniso_label
_atom_site_aniso_U_11
_atom_site_aniso_U_22
_atom_site_aniso_U_33
_atom_site_aniso_U_23
_atom_site_aniso_U_13
_atom_site_aniso_U_12
S1 0.0215(4) 0.0146(4) 0.0110(3) 0.000 0.0099(3) 0.000
O1 0.0280(8) 0.0202(9) 0.0169(7) -0.0025(6) 0.0145(6) -0.0078(7)
N1 0.0176(9) 0.0204(10) 0.0140(8) -0.0038(7) 0.0092(7) -0.0005(8)
C1 0.0158(10) 0.0213(12) 0.0131(9) 0.0017(8) 0.0065(8) 0.0027(10)
C2 0.0208(12) 0.0284(14) 0.0212(10) -0.0037(10) 0.0118(9) 0.0022(11)
C3 0.0208(11) 0.0341(15) 0.0225(10) 0.0036(10) 0.0136(9) 0.0041(11)
C4 0.0215(12) 0.0282(14) 0.0184(10) 0.0027(10) 0.0091(9) -0.0048(11)
C5 0.0274(12) 0.0206(13) 0.0135(9) -0.0001(9) 0.0094(9) -0.0020(11)
C6 0.0202(11) 0.0181(12) 0.0092(9) 0.0023(8) 0.0056(9) 0.0041(10)
C7 0.0193(11) 0.0172(12) 0.0094(9) 0.0025(8) 0.0066(8) 0.0028(9)
C8 0.0283(12) 0.0195(12) 0.0122(9) -0.0007(8) 0.0099(9) 0.0004(11)
C9 0.0298(12) 0.0275(14) 0.0154(9) -0.0013(9) 0.0155(9) 0.0044(11)
C10 0.0235(12) 0.0292(14) 0.0179(10) 0.0013(10) 0.0139(9) 0.0023(11)
C11 0.0221(11) 0.0200(13) 0.0149(9) -0.0025(8) 0.0096(9) -0.0004(10)
C12 0.0188(11) 0.0195(12) 0.0091(8) 0.0015(8) 0.0068(8) 0.0048(10)
C13 0.0135(10) 0.0167(11) 0.0115(9) -0.0005(8) 0.0056(8) 0.0039(9)
C14 0.0204(11) 0.0166(11) 0.0118(9) 0.0031(8) 0.0098(8) 0.0035(10)
C15 0.0190(10) 0.0141(11) 0.0145(9) 0.0024(8) 0.0097(8) 0.0008(10)
C16 0.0158(10) 0.0157(11) 0.0119(8) 0.0007(8) 0.0077(8) 0.0031(10)
C17 0.0198(11) 0.0178(12) 0.0132(9) 0.0018(8) 0.0111(8) 0.0019(10)
C18 0.0188(11) 0.0174(12) 0.0180(9) 0.0009(9) 0.0120(9) -0.0002(10)

loop_
_atom_type_symbol
_atom_type_description
_atom_type_scat_dispersion_real
_atom_type_scat_dispersion_imag
_atom_type_scat_source
C C 0.0033 0.0016 'International Tables Vol C Tables 4.2.6.8 and 6.1.1.4'
H H 0.0000 0.0000 'International Tables Vol C Tables 4.2.6.8 and 6.1.1.4'
N N 0.0061 0.0033 'International Tables Vol C Tables 4.2.6.8 and 6.1.1.4'
O O 0.0106 0.0060 'International Tables Vol C Tables 4.2.6.8 and 6.1.1.4'
S S 0.1246 0.1234 'International Tables Vol C Tables 4.2.6.8 and 6.1.1.4'

loop_
_geom_angle_atom_site_label_1
_geom_angle_atom_site_label_2
_geom_angle_atom_site_label_3
_geom_angle
_geom_angle_site_symmetry_1
_geom_angle_site_symmetry_3
_geom_angle_publ_flag
O1 S1 O1 118.84(12) 2_655 . ?
O1 S1 C16 106.83(8) . . ?
O1 S1 C16 108.75(8) 2_655 . ?
O1 S1 C16 108.75(8) . 2_655 ?
O1 S1 C16 106.83(8) 2_655 2_655 ?
C16 S1 C16 106.19(13) 2_655 . ?
C1 N1 C12 107.61(16) . . ?
C1 N1 C13 124.64(16) . . ?
C12 N1 C13 125.07(17) . . ?
N1 C1 C6 109.53(18) . . ?
C2 C1 N1 129.21(19) . . ?
C2 C1 C6 121.2(2) . . ?
C1 C2 H2 121.1 . . ?
C3 C2 C1 117.8(2) . . ?
C3 C2 H2 121.1 . . ?
C2 C3 H3 119.1 . . ?
C2 C3 C4 121.7(2) . . ?
C4 C3 H3 119.1 . . ?
C3 C4 H4 119.8 . . ?
C5 C4 C3 120.4(2) . . ?
C5 C4 H4 119.8 . . ?
C4 C5 H5 120.5 . . ?
C4 C5 C6 119.0(2) . . ?
C6 C5 H5 120.5 . . ?
C1 C6 C7 106.53(18) . . ?
C5 C6 C1 119.86(19) . . ?
C5 C6 C7 133.59(19) . . ?
C8 C7 C6 132.3(2) . . ?
C8 C7 C12 120.14(19) . . ?
C12 C7 C6 107.53(17) . . ?
C7 C8 H8 120.8 . . ?
C9 C8 C7 118.3(2) . . ?
C9 C8 H8 120.8 . . ?
C8 C9 H9 119.6 . . ?
C8 C9 C10 120.9(2) . . ?
C10 C9 H9 119.6 . . ?
C9 C10 H10 119.1 . . ?
C11 C10 C9 121.9(2) . . ?
C11 C10 H10 119.1 . . ?
C10 C11 H11 121.3 . . ?
C12 C11 C10 117.3(2) . . ?
C12 C11 H11 121.3 . . ?
C7 C12 N1 108.79(17) . . ?
C11 C12 N1 129.71(19) . . ?
C11 C12 C7 121.48(18) . . ?
C14 C13 N1 121.13(17) . . ?
C14 C13 C18 119.75(17) . . ?
C18 C13 N1 119.08(19) . . ?
C13 C14 H14 119.9 . . ?
C13 C14 C15 120.30(18) . . ?
C15 C14 H14 119.9 . . ?
C14 C15 H15 120.3 . . ?
C14 C15 C16 119.4(2) . . ?
C16 C15 H15 120.3 . . ?
C15 C16 S1 118.27(16) . . ?
C17 C16 S1 120.94(14) . . ?
C17 C16 C15 120.72(18) . . ?
C16 C17 H17 120.1 . . ?
C16 C17 C18 119.87(18) . . ?
C18 C17 H17 120.1 . . ?
C13 C18 H18 120.0 . . ?
C17 C18 C13 119.9(2) . . ?
C17 C18 H18 120.0 . . ?

loop_
_geom_bond_atom_site_label_1
_geom_bond_atom_site_label_2
_geom_bond_distance
_geom_bond_site_symmetry_2
_geom_bond_publ_flag
S1 O1 1.4305(14) 2_655 ?
S1 O1 1.4306(14) . ?
S1 C16 1.7623(19) 2_655 ?
S1 C16 1.7624(19) . ?
N1 C1 1.393(3) . ?
N1 C12 1.403(2) . ?
N1 C13 1.415(2) . ?
C1 C2 1.379(3) . ?
C1 C6 1.403(3) . ?
C2 H2 0.9500 . ?
C2 C3 1.374(3) . ?
C3 H3 0.9500 . ?
C3 C4 1.392(3) . ?
C4 H4 0.9500 . ?
C4 C5 1.370(3) . ?
C5 H5 0.9500 . ?
C5 C6 1.385(3) . ?
C6 C7 1.436(3) . ?
C7 C8 1.395(3) . ?
C7 C12 1.399(3) . ?
C8 H8 0.9500 . ?
C8 C9 1.373(3) . ?
C9 H9 0.9500 . ?
C9 C10 1.386(3) . ?
C10 H10 0.9500 . ?
C10 C11 1.383(3) . ?
C11 H11 0.9500 . ?
C11 C12 1.381(3) . ?
C13 C14 1.380(3) . ?
C13 C18 1.395(3) . ?
C14 H14 0.9500 . ?
C14 C15 1.381(3) . ?
C15 H15 0.9500 . ?
C15 C16 1.387(3) . ?
C16 C17 1.375(3) . ?
C17 H17 0.9500 . ?
C17 C18 1.377(3) . ?
C18 H18 0.9500 . ?
